data_2013888
loop_
_publ_author_name
'Didierjean, Claude'
'Marin, Julien'
'Wenger, Emmanuel'
'Briand, Jean-Paul'
'Aubry, Andre'
'Guichard, Gilles'

_publ_section_title
;<i>tert</i>-Butyl
 (6<i>S</i>)-4-hydroxy-6-isobutyl-2-oxo-1,2,5,6-tetrahydropyridine-1-carboxylate
 and <i>tert</i>-butyl
 (4<i>R</i>,6<i>S</i>)-4-hydroxy-6-isobutyl-2-oxopiperidine-1-carboxylate
;
_journal_issue 3
_journal_name_full 'Acta Crystallographica Section C'
_journal_page_first o200
_journal_page_last o203
_journal_paper_doi 10.1107/S0108270103024053
_journal_volume 60
_journal_year 2004
_chemical_formula_iupac 'C14 H25 N O4'
_chemical_formula_moiety 'C14 H25 N O4'
_chemical_formula_sum 'C14 H25 N O4'
_chemical_formula_weight 271.35
_space_group_IT_number 4
_symmetry_cell_setting monoclinic
_symmetry_space_group_name_Hall 'P 2yb'
_symmetry_space_group_name_H-M 'P 1 21 1'
_audit_creation_method 'WinGX routine CIF_UPDATE'
_cell_angle_alpha 90
_cell_angle_beta 95.02(2)
_cell_angle_gamma 90
_cell_formula_units_Z 2
_cell_length_a 5.563(2)
_cell_length_b 9.891(3)
_cell_length_c 14.800(3)
_cell_measurement_reflns_used 25
_cell_measurement_temperature 293(2)
_cell_measurement_theta_max 25.92
_cell_measurement_theta_min 5.38
_cell_volume 811.2(4)
_computing_cell_refinement 'CAD-4 Software'
_computing_data_collection 'CAD-4 Software (Enraf--Nonius, 1989)'
_computing_data_reduction 'XCAD4 (Harms & Wocadlo, 1995)'
_computing_molecular_graphics 'Ortep-3 for Windows (Farrugia, 1997)and  WebLab ViewerPro 3.5 (MSI, 1999)'
_computing_publication_material 'WinGX (Farrugia, 1999)'
_computing_structure_refinement 'SHELXL97 (Sheldrick, 1997)'
_computing_structure_solution 'SIR92 (Altomare et al., 1994)'
_diffrn_measured_fraction_theta_full 0.999
_diffrn_measured_fraction_theta_max 0.999
_diffrn_measurement_device '\k-geometry diffractometer'
_diffrn_measurement_device_type 'Nonius Mach3 diffractometer'
_diffrn_measurement_method 'non-profiled omega/2theta scans'
_diffrn_radiation_monochromator graphite
_diffrn_radiation_source 'Nonius FR591 rotating Cu anode'
_diffrn_radiation_type CuK\a
_diffrn_radiation_wavelength 1.5418
_diffrn_reflns_av_R_equivalents 0.0812
_diffrn_reflns_limit_h_max 6
_diffrn_reflns_limit_h_min 0
_diffrn_reflns_limit_k_max 10
_diffrn_reflns_limit_k_min -12
_diffrn_reflns_limit_l_max 17
_diffrn_reflns_limit_l_min -18
_diffrn_reflns_number 2974
_diffrn_reflns_theta_full 69.97
_diffrn_reflns_theta_max 69.97
_diffrn_reflns_theta_min 3
_diffrn_standards_decay_% 3
_diffrn_standards_interval_time 60
_diffrn_standards_number 2
_exptl_absorpt_coefficient_mu 0.657
_exptl_absorpt_correction_type none
_exptl_crystal_colour colorless
_exptl_crystal_density_diffrn 1.111
_exptl_crystal_density_method 'not measured'
_exptl_crystal_description prism
_exptl_crystal_F_000 296
_exptl_crystal_size_max 0.3
_exptl_crystal_size_mid 0.1
_exptl_crystal_size_min 0.1
_refine_diff_density_max 0.199
_refine_diff_density_min -0.212
_refine_ls_extinction_method none
_refine_ls_goodness_of_fit_ref 1.157
_refine_ls_hydrogen_treatment constr
_refine_ls_matrix_type full
_refine_ls_number_parameters 172
_refine_ls_number_reflns 1630
_refine_ls_number_restraints 1
_refine_ls_restrained_S_all 1.157
_refine_ls_R_factor_gt 0.048
_refine_ls_shift/su_max 0.006
_refine_ls_structure_factor_coef Fsqd
_refine_ls_weighting_details 'calc w=1/[\s^2^(Fo^2^)+(0.0494P)^2^+0.2013P] where P=(Fo^2^+2Fc^2^)/3'
_refine_ls_weighting_scheme calc
_refine_ls_wR_factor_ref 0.1545
_reflns_number_gt 1160
_reflns_number_total 1630
_reflns_threshold_expression I>2\s(I)
_cod_data_source_file sx1124.cif
_cod_data_source_block III
_cod_original_sg_symbol_H-M 'P 21'
_cod_database_code 2013888
_cod_database_fobs_code 2013888

loop_
_symmetry_equiv_pos_as_xyz
'x, y, z'
'-x, y+1/2, -z'

loop_
_atom_site_label
_atom_site_fract_x
_atom_site_fract_y
_atom_site_fract_z
_atom_site_U_iso_or_equiv
_atom_site_adp_type
_atom_site_calc_flag
_atom_site_refinement_flags
_atom_site_occupancy
_atom_site_disorder_assembly
_atom_site_disorder_group
_atom_site_type_symbol
N1 0.6715(6) 0.6476(3) 0.8044(2) 0.0448(8) Uani d . 1 . . N
C2 0.5983(8) 0.6477(4) 0.8906(3) 0.0512(10) Uani d . 1 . . C
O1 0.6715(7) 0.5629(4) 0.9451(2) 0.0764(10) Uani d . 1 . . O
C3 0.4280(8) 0.7562(5) 0.9140(3) 0.0538(10) Uani d . 1 . . C
H3A 0.2641 0.7235 0.9012 0.065 Uiso calc R 1 . . H
H3B 0.4528 0.7739 0.9786 0.065 Uiso calc R 1 . . H
C4 0.4542(9) 0.8861(5) 0.8641(3) 0.0580(11) Uani d . 1 . . C
H4 0.6085 0.9285 0.8848 0.07 Uiso calc R 1 . . H
O2 0.2628(8) 0.9766(4) 0.8775(2) 0.0928(15) Uani d . 1 . . O
H2 0.2743 1.0025 0.9303 0.121 Uiso calc R 1 . . H
C5 0.4467(8) 0.8579(5) 0.7645(3) 0.0515(10) Uani d . 1 . . C
H5A 0.4588 0.9426 0.7321 0.062 Uiso calc R 1 . . H
H5B 0.2928 0.8169 0.7443 0.062 Uiso calc R 1 . . H
C6 0.6481(7) 0.7650(4) 0.7413(3) 0.0444(9) Uani d . 1 . . C
H6 0.8001 0.8156 0.7463 0.053 Uiso calc R 1 . . H
C7 0.5989(9) 0.7126(6) 0.6436(3) 0.0577(11) Uani d . 1 . . C
H7A 0.7173 0.6435 0.6335 0.069 Uiso calc R 1 . . H
H7B 0.4413 0.6699 0.6378 0.069 Uiso calc R 1 . . H
C8 0.6057(10) 0.8182(8) 0.5701(3) 0.0778(16) Uani d . 1 . . C
H8 0.4882 0.8886 0.5816 0.093 Uiso calc R 1 . . H
C9 0.5292(15) 0.7552(11) 0.4783(4) 0.120(3) Uani d . 1 . . C
H9A 0.3741 0.7133 0.4801 0.18 Uiso calc R 1 . . H
H9B 0.6455 0.6884 0.4643 0.18 Uiso calc R 1 . . H
H9C 0.5199 0.8242 0.4325 0.18 Uiso calc R 1 . . H
C10 0.8486(13) 0.8842(11) 0.5687(5) 0.124(3) Uani d . 1 . . C
H10A 0.8428 0.9502 0.521 0.186 Uiso calc R 1 . . H
H10B 0.9674 0.8169 0.5584 0.186 Uiso calc R 1 . . H
H10C 0.8907 0.9278 0.6259 0.186 Uiso calc R 1 . . H
C11 0.8544(8) 0.5538(4) 0.7865(3) 0.0496(10) Uani d . 1 . . C
O3 1.0470(6) 0.5873(4) 0.7641(3) 0.0760(11) Uani d . 1 . . O
O4 0.7753(5) 0.4284(3) 0.7917(2) 0.0514(7) Uani d . 1 . . O
C12 0.9471(7) 0.3129(5) 0.7962(3) 0.0545(10) Uani d . 1 . . C
C13 1.0684(10) 0.3023(8) 0.7105(4) 0.0883(18) Uani d . 1 . . C
H13A 1.1714 0.3792 0.7051 0.132 Uiso calc R 1 . . H
H13B 0.9488 0.2997 0.6597 0.132 Uiso calc R 1 . . H
H13C 1.1632 0.2211 0.7116 0.132 Uiso calc R 1 . . H
C14 0.7834(10) 0.1945(6) 0.8076(5) 0.092(2) Uani d . 1 . . C
H14A 0.7081 0.2041 0.8632 0.137 Uiso calc R 1 . . H
H14B 0.8759 0.1124 0.8093 0.137 Uiso calc R 1 . . H
H14C 0.6615 0.1912 0.7575 0.137 Uiso calc R 1 . . H
C15 1.1237(10) 0.3290(6) 0.8792(4) 0.0826(16) Uani d . 1 . . C
H15A 1.0367 0.3354 0.9323 0.124 Uiso calc R 1 . . H
H15B 1.2171 0.4097 0.8735 0.124 Uiso calc R 1 . . H
H15C 1.2294 0.2522 0.8846 0.124 Uiso calc R 1 . . H

loop_
_atom_site_aniso_label
_atom_site_aniso_U_11
_atom_site_aniso_U_22
_atom_site_aniso_U_33
_atom_site_aniso_U_12
_atom_site_aniso_U_13
_atom_site_aniso_U_23
N1 0.0562(19) 0.0295(16) 0.0486(17) 0.0024(15) 0.0040(14) 0.0061(15)
C2 0.076(3) 0.034(2) 0.0423(19) -0.002(2) -0.0029(18) 0.0047(19)
O1 0.126(3) 0.048(2) 0.0560(18) 0.017(2) 0.0071(18) 0.0136(17)
C3 0.068(3) 0.048(2) 0.044(2) 0.005(2) 0.0019(18) -0.004(2)
C4 0.080(3) 0.036(2) 0.057(2) 0.010(2) -0.006(2) -0.0103(19)
O2 0.133(3) 0.080(3) 0.062(2) 0.055(3) -0.005(2) -0.021(2)
C5 0.072(3) 0.035(2) 0.046(2) 0.007(2) -0.0010(18) 0.0041(18)
C6 0.056(2) 0.0265(18) 0.050(2) 0.0006(17) 0.0014(17) 0.0091(16)
C7 0.069(3) 0.058(3) 0.046(2) 0.007(2) 0.0024(19) 0.001(2)
C8 0.086(3) 0.096(4) 0.052(2) 0.018(4) 0.015(2) 0.019(3)
C9 0.146(5) 0.159(9) 0.055(3) -0.001(6) 0.008(3) 0.014(4)
C10 0.121(5) 0.154(9) 0.099(4) -0.036(6) 0.024(4) 0.050(6)
C11 0.054(2) 0.030(2) 0.064(3) 0.0024(18) -0.0041(19) 0.0030(19)
O3 0.0555(17) 0.0474(19) 0.128(3) -0.0044(17) 0.0231(18) 0.011(2)
O4 0.0468(15) 0.0322(14) 0.0751(18) 0.0058(12) 0.0050(13) 0.0014(14)
C12 0.050(2) 0.032(2) 0.082(3) 0.0078(19) 0.005(2) -0.002(2)
C13 0.093(4) 0.082(4) 0.092(4) 0.022(4) 0.021(3) -0.011(4)
C14 0.077(3) 0.038(3) 0.161(6) 0.002(3) 0.020(4) 0.006(3)
C15 0.084(3) 0.053(3) 0.105(4) 0.012(3) -0.023(3) 0.003(3)

loop_
_atom_type_symbol
_atom_type_description
_atom_type_scat_dispersion_real
_atom_type_scat_dispersion_imag
_atom_type_scat_source
C C 0.0181 0 'International Tables Vol C Tables 4.2.6.8 and 6.1.1.4'
O O 0.0492 0 'International Tables Vol C Tables 4.2.6.8 and 6.1.1.4'
N N 0.0311 0 'International Tables Vol C Tables 4.2.6.8 and 6.1.1.4'
H H 0 0 'International Tables Vol C Tables 4.2.6.8 and 6.1.1.4'

loop_
_geom_angle_atom_site_label_1
_geom_angle_atom_site_label_2
_geom_angle_atom_site_label_3
_geom_angle
O4 C12 C13 110.7(4)
O4 C12 C14 102.2(3)
C13 C12 C14 111.4(5)
O4 C12 C15 108.9(4)
C13 C12 C15 112.8(4)
C14 C12 C15 110.3(5)
C12 C15 H15A 109.5
C12 C15 H15B 109.5
H15A C15 H15B 109.5
C12 C15 H15C 109.5
H15A C15 H15C 109.5
H15B C15 H15C 109.5
C12 C14 H14A 109.5
C12 C14 H14B 109.5
H14A C14 H14B 109.5
C12 C14 H14C 109.5
H14A C14 H14C 109.5
H14B C14 H14C 109.5
C12 C13 H13A 109.5
C12 C13 H13B 109.5
H13A C13 H13B 109.5
C12 C13 H13C 109.5
H13A C13 H13C 109.5
H13B C13 H13C 109.5
C11 O4 C12 120.5(3)
O3 C11 O4 126.0(4)
O3 C11 N1 123.0(4)
O4 C11 N1 110.8(3)
C2 N1 C11 116.8(3)
C2 N1 C6 124.4(3)
C11 N1 C6 114.7(3)
N1 C6 C5 111.0(3)
N1 C6 C7 109.0(4)
C5 C6 C7 110.1(3)
N1 C6 H6 108.9
C5 C6 H6 108.9
C7 C6 H6 108.9
C8 C7 C6 115.5(5)
C8 C7 H7A 108.4
C6 C7 H7A 108.4
C8 C7 H7B 108.4
C6 C7 H7B 108.4
H7A C7 H7B 107.5
C10 C8 C7 112.9(5)
C10 C8 C9 110.3(5)
C7 C8 C9 109.7(6)
C10 C8 H8 107.9
C7 C8 H8 107.9
C9 C8 H8 107.9
C8 C9 H9A 109.5
C8 C9 H9B 109.5
H9A C9 H9B 109.5
C8 C9 H9C 109.5
H9A C9 H9C 109.5
H9B C9 H9C 109.5
C8 C10 H10A 109.5
C8 C10 H10B 109.5
H10A C10 H10B 109.5
C8 C10 H10C 109.5
H10A C10 H10C 109.5
H10B C10 H10C 109.5
C4 C5 C6 112.3(3)
C4 C5 H5A 109.1
C6 C5 H5A 109.1
C4 C5 H5B 109.1
C6 C5 H5B 109.1
H5A C5 H5B 107.9
O2 C4 C3 111.5(4)
O2 C4 C5 107.4(4)
C3 C4 C5 109.3(4)
O2 C4 H4 109.5
C3 C4 H4 109.5
C5 C4 H4 109.5
C4 O2 H2 109.5
C2 C3 C4 114.3(3)
C2 C3 H3A 108.7
C4 C3 H3A 108.7
C2 C3 H3B 108.7
C4 C3 H3B 108.7
H3A C3 H3B 107.6
O1 C2 N1 120.6(4)
O1 C2 C3 121.8(4)
N1 C2 C3 117.6(3)

loop_
_geom_bond_atom_site_label_1
_geom_bond_atom_site_label_2
_geom_bond_site_symmetry_2
_geom_bond_distance
_geom_bond_publ_flag
C12 O4 . 1.487(5) ?
C12 C13 . 1.491(7) ?
C12 C14 . 1.503(7) ?
C12 C15 . 1.514(7) ?
C15 H15A . 0.96 ?
C15 H15B . 0.96 ?
C15 H15C . 0.96 ?
C14 H14A . 0.96 ?
C14 H14B . 0.96 ?
C14 H14C . 0.96 ?
C13 H13A . 0.96 ?
C13 H13B . 0.96 ?
C13 H13C . 0.96 ?
O4 C11 . 1.320(5) ?
C11 O3 . 1.196(5) ?
C11 N1 . 1.419(5) ?
N1 C2 . 1.372(5) ?
N1 C6 . 1.489(5) ?
C6 C5 . 1.511(6) ?
C6 C7 . 1.538(6) ?
C6 H6 . 0.98 ?
C7 C8 . 1.511(7) ?
C7 H7A . 0.97 ?
C7 H7B . 0.97 ?
C8 C10 . 1.503(9) ?
C8 C9 . 1.521(9) ?
C8 H8 . 0.98 ?
C9 H9A . 0.96 ?
C9 H9B . 0.96 ?
C9 H9C . 0.96 ?
C10 H10A . 0.96 ?
C10 H10B . 0.96 ?
C10 H10C . 0.96 ?
C5 C4 . 1.498(6) ?
C5 H5A . 0.97 ?
C5 H5B . 0.97 ?
C4 O2 . 1.418(6) ?
C4 C3 . 1.495(7) ?
C4 H4 . 0.98 ?
O2 H2 . 0.82 ?
C3 C2 . 1.492(6) ?
C3 H3A . 0.97 ?
C3 H3B . 0.97 ?
C2 O1 . 1.210(5) ?

loop_
_geom_hbond_atom_site_label_D
_geom_hbond_atom_site_label_H
_geom_hbond_atom_site_label_A
_geom_hbond_site_symmetry_A
_geom_hbond_distance_DH
_geom_hbond_distance_HA
_geom_hbond_distance_DA
_geom_hbond_angle_DHA
O2 H2 O1 2_657 0.82 1.94 2.755(5) 175

loop_
_geom_torsion_atom_site_label_1
_geom_torsion_atom_site_label_2
_geom_torsion_atom_site_label_3
_geom_torsion_atom_site_label_4
_geom_torsion
_geom_torsion_publ_flag
C4 C3 C2 N1 -30.2(6) y
C5 C4 C3 C2 51.5(5) y
C6 C5 C4 C3 -60.5(5) y
N1 C6 C5 C4 45.9(5) y
C2 N1 C6 C5 -24.7(5) y
C6 N1 C2 C3 17.0(6) y
C11 N1 C2 C3 172.9(4) y
O4 C11 N1 C2 65.8(5) y
O2 C4 C3 C2 170.1(3) y
C7 C6 C5 C4 166.7(4) y
O3 C11 N1 C2 -118.5(5) ?
C13 C12 O4 C11 -64.9(5) ?
C14 C12 O4 C11 176.4(5) ?
C15 C12 O4 C11 59.7(6) ?
C12 O4 C11 O3 18.3(7) ?
C12 O4 C11 N1 -166.2(4) ?
O3 C11 N1 C6 39.7(6) ?
O4 C11 N1 C6 -135.9(4) ?
C11 N1 C6 C5 179.0(3) ?
C2 N1 C6 C7 -146.1(4) ?
C11 N1 C6 C7 57.6(5) ?
N1 C6 C7 C8 -171.6(4) ?
C5 C6 C7 C8 66.4(5) ?
C6 C7 C8 C10 62.2(7) ?
C6 C7 C8 C9 -174.3(5) ?
C6 C5 C4 O2 178.3(4) ?
C11 N1 C2 O1 -6.7(6) ?
C6 N1 C2 O1 -162.6(4) ?
C4 C3 C2 O1 149.4(4) ?

loop_
_cod_related_entry_id
_cod_related_entry_database
_cod_related_entry_code
1 ChemSpider 21181401
